data_4504048
loop_
_publ_author_name
'Wang, Xiu-Li'
'Bi, Yan-Feng'
'Lin, Hong-Yan'
'Liu, Guo-Cheng'

_publ_section_title
;
 Three Novel Cd(II) Metal&#x2212;Organic Frameworks Constructed from Mixed
 Ligands of Dipyrido[3,2-d:2&#x2018;,3&#x2018;-f]quinoxaline and
 Benzene-dicarboxylate:&#x00A0; From a 1-D Ribbon, 2-D Layered Network, to
 a 3-D Architecture
;
_journal_issue 6
_journal_name_full 'Crystal Growth &amp; Design'
_journal_page_first 1086
_journal_paper_doi 10.1021/cg060712m
_journal_volume 7
_journal_year 2007
_chemical_formula_sum 'C264 H164 Cd12 N48 O58'
_chemical_formula_weight 6285.24
_chemical_name_systematic
; 
 ? 
;
_space_group_IT_number 15
_symmetry_cell_setting monoclinic
_symmetry_space_group_name_Hall '-C 2yc'
_symmetry_space_group_name_H-M 'C 1 2/c 1'
_atom_sites_solution_hydrogens geom
_atom_sites_solution_primary direct
_atom_sites_solution_secondary difmap
_audit_creation_method SHELXL-97
_cell_angle_alpha 90.00
_cell_angle_beta 92.2240(10)
_cell_angle_gamma 90.00
_cell_formula_units_Z 2
_cell_length_a 41.581(3)
_cell_length_b 12.0465(9)
_cell_length_c 23.3707(18)
_cell_measurement_reflns_used 6109
_cell_measurement_temperature 293(2)
_cell_measurement_theta_max 22.8375
_cell_measurement_theta_min 2.2407
_cell_volume 11697.7(15)
_computing_structure_refinement 'SHELXL-97 (Sheldrick, 1997)'
_computing_structure_solution 'SHELXS-97 (Sheldrick, 1990)'
_diffrn_ambient_temperature 293(2)
_diffrn_measured_fraction_theta_full 0.998
_diffrn_measured_fraction_theta_max 0.998
_diffrn_measurement_device_type 'Bruker P4'
_diffrn_measurement_method '\w scans'
_diffrn_radiation_monochromator graphite
_diffrn_radiation_source 'fine-focus sealed tube'
_diffrn_radiation_type MoK\a
_diffrn_radiation_wavelength 0.71073
_diffrn_reflns_av_R_equivalents 0.0359
_diffrn_reflns_av_sigmaI/netI 0.0439
_diffrn_reflns_limit_h_max 49
_diffrn_reflns_limit_h_min -49
_diffrn_reflns_limit_k_max 6
_diffrn_reflns_limit_k_min -14
_diffrn_reflns_limit_l_max 27
_diffrn_reflns_limit_l_min -27
_diffrn_reflns_number 28466
_diffrn_reflns_theta_full 25.00
_diffrn_reflns_theta_max 25.00
_diffrn_reflns_theta_min 1.76
_diffrn_standards_decay_% none
_diffrn_standards_interval_count 0
_diffrn_standards_number 9
_exptl_absorpt_coefficient_mu 1.165
_exptl_absorpt_correction_type none
_exptl_crystal_colour yellow
_exptl_crystal_density_diffrn 1.784
_exptl_crystal_density_method 'not measured'
_exptl_crystal_description block
_exptl_crystal_F_000 6248
_exptl_crystal_size_max 0.22
_exptl_crystal_size_mid 0.16
_exptl_crystal_size_min 0.12
_refine_diff_density_max 0.761
_refine_diff_density_min -0.650
_refine_diff_density_rms 0.078
_refine_ls_extinction_method none
_refine_ls_goodness_of_fit_ref 1.061
_refine_ls_hydrogen_treatment constr
_refine_ls_matrix_type full
_refine_ls_number_parameters 865
_refine_ls_number_reflns 10289
_refine_ls_number_restraints 628
_refine_ls_restrained_S_all 1.067
_refine_ls_R_factor_all 0.0656
_refine_ls_R_factor_gt 0.0404
_refine_ls_shift/su_max 0.003
_refine_ls_shift/su_mean 0.000
_refine_ls_structure_factor_coef Fsqd
_refine_ls_weighting_details 'calc w=1/[\s^2^(Fo^2^)+(0.0564P)^2^+3.6989P] where P=(Fo^2^+2Fc^2^)/3'
_refine_ls_weighting_scheme calc
_refine_ls_wR_factor_gt 0.1003
_refine_ls_wR_factor_ref 0.1145
_reflns_number_gt 7389
_reflns_number_total 10289
_reflns_threshold_expression >2sigma(I)
_cod_data_source_file cg060712msi20061014_093830.cif
_cod_data_source_block Cd1
_cod_depositor_comments
;
The following automatic conversions were performed:

'_symmetry_cell_setting' value 'Monoclinic' changed to 'monoclinic'
according to /home/saulius/struct/CIF-dictionaries/cif_core.dic
dictionary named 'cif_core.dic' version 2.4.1 from 2010-06-29.

Automatic conversion script
Id: cif_fix_values 1715 2011-07-08 13:25:40Z adriana 
;
_cod_original_sg_symbol_H-M C2/c
_cod_database_code 4504048

loop_
_symmetry_equiv_pos_as_xyz
'x, y, z'
'-x, y, -z+1/2'
'x+1/2, y+1/2, z'
'-x+1/2, y+1/2, -z+1/2'
'-x, -y, -z'
'x, -y, z-1/2'
'-x+1/2, -y+1/2, -z'
'x+1/2, -y+1/2, z-1/2'

loop_
_atom_site_label
_atom_site_type_symbol
_atom_site_fract_x
_atom_site_fract_y
_atom_site_fract_z
_atom_site_U_iso_or_equiv
_atom_site_adp_type
_atom_site_occupancy
_atom_site_symmetry_multiplicity
_atom_site_calc_flag
_atom_site_refinement_flags
Cd1 Cd 0.050288(8) 1.02382(3) 0.762957(15) 0.04509(12) Uani 1 1 d .
Cd2 Cd 0.209761(8) 1.46269(3) 1.036290(15) 0.04461(12) Uani 1 1 d .
Cd3 Cd 0.115431(9) 1.44669(3) 1.021241(15) 0.04865(12) Uani 1 1 d .
O1 O 0.01042(9) 1.0821(4) 0.81869(17) 0.0767(12) Uani 1 1 d U
O1W O 0.06345(15) 1.0366(5) 1.0098(3) 0.147(2) Uani 1 1 d U
O2 O -0.04102(8) 1.1249(3) 0.81506(15) 0.0566(9) Uani 1 1 d U
O2W O 0.0947(2) 0.9135(9) 1.1110(5) 0.291(5) Uani 1 1 d U
O3 O 0.06403(10) 1.4264(4) 0.99952(19) 0.0849(13) Uani 1 1 d U
O3W O -0.0024(8) 1.0321(18) 1.0115(16) 0.176(9) Uani 0.50 1 d P
O4 O 0.08096(10) 1.2587(5) 0.9780(2) 0.1014(17) Uani 1 1 d U
O5 O 0.08366(8) 1.1231(3) 0.82660(17) 0.0702(11) Uani 1 1 d U
O6 O 0.10699(8) 1.0520(3) 0.75319(16) 0.0629(10) Uani 1 1 d U
O7 O 0.14782(10) 1.3653(4) 0.9616(2) 0.1020(17) Uani 1 1 d U
O8 O 0.20022(9) 1.3688(3) 0.95731(15) 0.0718(11) Uani 1 1 d U
O9 O 0.17010(8) 1.5913(3) 1.02786(15) 0.0593(9) Uani 1 1 d U
O10 O 0.12100(8) 1.6228(3) 0.99212(15) 0.0580(9) Uani 1 1 d U
O11 O 0.25313(8) 1.8930(3) 0.98727(19) 0.0748(12) Uani 1 1 d U
O12 O 0.23505(8) 2.0532(3) 0.96122(18) 0.0685(11) Uani 1 1 d U
N1 N 0.05026(9) 0.8699(3) 0.82320(17) 0.0500(10) Uani 1 1 d DU
N2 N 0.04346(9) 0.8612(3) 0.70769(17) 0.0481(10) Uani 1 1 d DU
N3 N 0.05059(14) 0.4717(4) 0.8339(3) 0.0920(18) Uani 1 1 d DU
N4 N 0.03976(13) 0.4637(4) 0.7144(3) 0.0833(17) Uani 1 1 d DU
N5 N 0.20367(10) 1.5055(4) 1.13438(18) 0.0536(11) Uani 1 1 d U
N6 N 0.21162(9) 1.2979(3) 1.09299(17) 0.0495(10) Uani 1 1 d U
N7 N 0.21817(12) 1.3687(6) 1.3273(2) 0.0929(18) Uani 1 1 d U
N8 N 0.21979(13) 1.1500(5) 1.2838(2) 0.0923(18) Uani 1 1 d U
N9 N 0.11567(10) 1.5306(4) 1.11494(18) 0.0531(11) Uani 1 1 d U
N10 N 0.12621(10) 1.3140(4) 1.09059(18) 0.0580(11) Uani 1 1 d U
N11 N 0.13074(15) 1.4569(7) 1.3159(2) 0.126(3) Uani 1 1 d U
N12 N 0.13570(14) 1.2279(7) 1.2907(3) 0.124(3) Uani 1 1 d U
C1 C 0.05257(12) 0.8760(5) 0.8805(2) 0.0638(15) Uani 1 1 d DU
H1A H 0.0533 0.9456 0.8978 0.077 Uiso 1 1 calc R
C2 C 0.05382(9) 0.7838(6) 0.9146(2) 0.0728(17) Uani 1 1 d DU
H2A H 0.0560 0.7914 0.9542 0.087 Uiso 1 1 calc R
C3 C 0.05193(11) 0.6804(5) 0.8907(3) 0.0694(16) Uani 1 1 d DU
H3A H 0.0525 0.6174 0.9137 0.083 Uiso 1 1 calc R
C4 C 0.04913(12) 0.6708(4) 0.8310(2) 0.0528(13) Uani 1 1 d DU
C5 C 0.04683(13) 0.5656(4) 0.8022(3) 0.0605(15) Uani 1 1 d DU
C6 C 0.04891(19) 0.3776(6) 0.8042(4) 0.108(3) Uani 1 1 d DU
H6A H 0.0518 0.3108 0.8237 0.130 Uiso 1 1 calc R
C7 C 0.04311(18) 0.3745(6) 0.7467(4) 0.106(3) Uani 1 1 d DU
H7A H 0.0414 0.3055 0.7290 0.128 Uiso 1 1 calc R
C8 C 0.04247(13) 0.5605(4) 0.7428(3) 0.0631(16) Uani 1 1 d DU
C9 C 0.04098(11) 0.6613(4) 0.7092(2) 0.0507(13) Uani 1 1 d DU
C10 C 0.03723(13) 0.6616(5) 0.6491(2) 0.0644(15) Uani 1 1 d DU
H10A H 0.0352 0.5951 0.6291 0.077 Uiso 1 1 calc R
C11 C 0.03657(14) 0.7588(6) 0.6210(2) 0.0710(17) Uani 1 1 d DU
H11A H 0.0339 0.7601 0.5813 0.085 Uiso 1 1 calc R
C12 C 0.03987(13) 0.8565(5) 0.6513(2) 0.0643(15) Uani 1 1 d DU
H12A H 0.0396 0.9229 0.6309 0.077 Uiso 1 1 calc R
C13 C 0.04779(11) 0.7687(4) 0.7990(2) 0.0430(11) Uani 1 1 d DU
C14 C 0.04410(10) 0.7645(4) 0.7367(2) 0.0416(11) Uani 1 1 d DU
C21 C 0.19915(12) 1.6075(5) 1.1539(3) 0.0698(16) Uani 1 1 d DU
H21A H 0.1954 1.6645 1.1277 0.084 Uiso 1 1 calc R
C22 C 0.19983(9) 1.6325(6) 1.2115(3) 0.0760(18) Uani 1 1 d DU
H22A H 0.1968 1.7051 1.2238 0.091 Uiso 1 1 calc R
C23 C 0.20499(12) 1.5487(6) 1.2503(3) 0.0760(19) Uani 1 1 d DU
H23A H 0.2054 1.5645 1.2893 0.091 Uiso 1 1 calc R
C24 C 0.20958(12) 1.4395(5) 1.2319(2) 0.0616(15) Uani 1 1 d DU
C25 C 0.21514(12) 1.3464(6) 1.2702(2) 0.0676(17) Uani 1 1 d DU
C26 C 0.22221(19) 1.2801(9) 1.3608(3) 0.108(3) Uani 1 1 d DU
H26A H 0.2257 1.2904 1.4000 0.130 Uiso 1 1 calc R
C27 C 0.22138(18) 1.1719(9) 1.3390(3) 0.112(3) Uani 1 1 d DU
H27A H 0.2220 1.1129 1.3647 0.135 Uiso 1 1 calc R
C28 C 0.21721(13) 1.2385(6) 1.2492(3) 0.0688(17) Uani 1 1 d DU
C29 C 0.21677(12) 1.2195(5) 1.1880(2) 0.0586(14) Uani 1 1 d DU
C30 C 0.22119(14) 1.1158(5) 1.1637(3) 0.0746(18) Uani 1 1 d DU
H30A H 0.2240 1.0539 1.1871 0.090 Uiso 1 1 calc R
C31 C 0.22148(14) 1.1043(5) 1.1059(3) 0.0725(17) Uani 1 1 d DU
H31A H 0.2250 1.0353 1.0894 0.087 Uiso 1 1 calc R
C32 C 0.21642(12) 1.1970(4) 1.0725(2) 0.0605(15) Uani 1 1 d DU
H32A H 0.2164 1.1883 1.0330 0.073 Uiso 1 1 calc R
C33 C 0.20838(11) 1.4226(5) 1.1727(2) 0.0502(13) Uani 1 1 d DU
C34 C 0.21227(10) 1.3105(4) 1.1511(2) 0.0476(12) Uani 1 1 d DU
C41 C 0.11262(11) 1.6371(5) 1.1257(3) 0.0653(15) Uani 1 1 d DU
H41A H 0.1091 1.6854 1.0951 0.078 Uiso 1 1 calc R
C42 C 0.11448(10) 1.6811(6) 1.1813(3) 0.089(2) Uani 1 1 d DU
H42A H 0.1121 1.7569 1.1874 0.107 Uiso 1 1 calc R
C43 C 0.11977(13) 1.6115(8) 1.2256(3) 0.099(3) Uani 1 1 d DU
H43A H 0.1212 1.6388 1.2628 0.119 Uiso 1 1 calc R
C44 C 0.12313(13) 1.4987(7) 1.2156(3) 0.0739(18) Uani 1 1 d DU
C45 C 0.12826(15) 1.4141(9) 1.2611(3) 0.089(2) Uani 1 1 d DU
C46 C 0.1351(2) 1.3723(12) 1.3551(4) 0.147(4) Uani 1 1 d DU
H46A H 0.1366 1.3921 1.3936 0.177 Uiso 1 1 calc R
C47 C 0.1374(3) 1.2642(11) 1.3428(5) 0.143(4) Uani 1 1 d DU
H47A H 0.1404 1.2137 1.3726 0.172 Uiso 1 1 calc R
C48 C 0.13100(15) 1.3044(8) 1.2495(3) 0.087(2) Uani 1 1 d DU
C49 C 0.12978(13) 1.2670(6) 1.1904(3) 0.0735(18) Uani 1 1 d DU
C50 C 0.13315(16) 1.1563(7) 1.1764(4) 0.093(2) Uani 1 1 d DU
H50A H 0.1352 1.1028 1.2050 0.112 Uiso 1 1 calc R
C51 C 0.13345(17) 1.1263(6) 1.1196(4) 0.100(2) Uani 1 1 d DU
H51A H 0.1358 1.0523 1.1093 0.120 Uiso 1 1 calc R
C52 C 0.13016(15) 1.2078(5) 1.0782(3) 0.0771(18) Uani 1 1 d DU
H52A H 0.1307 1.1870 1.0400 0.093 Uiso 1 1 calc R
C53 C 0.12128(11) 1.4618(5) 1.1591(2) 0.0521(14) Uani 1 1 d DU
C54 C 0.12569(11) 1.3450(5) 1.1462(2) 0.0543(14) Uani 1 1 d DU
C61 C -0.00788(11) 1.2080(4) 0.8872(2) 0.0473(12) Uani 1 1 d DU
C62 C 0.02196(11) 1.2258(4) 0.91199(19) 0.0478(12) Uani 1 1 d DU
H62A H 0.0394 1.1854 0.8996 0.057 Uiso 1 1 calc R
C63 C 0.02652(12) 1.3028(4) 0.9551(2) 0.0507(13) Uani 1 1 d DU
C64 C 0.00025(14) 1.3581(4) 0.9754(2) 0.0632(15) Uani 1 1 d DU
H64A H 0.0031 1.4080 1.0056 0.076 Uiso 1 1 calc R
C65 C -0.03010(14) 1.3404(5) 0.9518(3) 0.0738(17) Uani 1 1 d DU
H65A H -0.0477 1.3780 0.9658 0.089 Uiso 1 1 calc R
C66 C -0.03413(13) 1.2666(5) 0.9073(2) 0.0638(16) Uani 1 1 d DU
H66A H -0.0545 1.2556 0.8904 0.077 Uiso 1 1 calc R
C67 C -0.01267(12) 1.1327(4) 0.8368(2) 0.0485(12) Uani 1 1 d DU
C68 C 0.05974(14) 1.3308(6) 0.9789(2) 0.0642(16) Uani 1 1 d DU
C71 C 0.14021(11) 1.1454(4) 0.82348(19) 0.0425(11) Uani 1 1 d DU
C72 C 0.14169(11) 1.2212(4) 0.86793(19) 0.0419(11) Uani 1 1 d DU
H72A H 0.1228 1.2466 0.8833 0.050 Uiso 1 1 calc R
C73 C 0.17136(11) 1.2600(4) 0.89001(18) 0.0385(11) Uani 1 1 d DU
C74 C 0.19923(12) 1.2208(4) 0.8666(2) 0.0500(13) Uani 1 1 d DU
H74A H 0.2191 1.2461 0.8807 0.060 Uiso 1 1 calc R
C75 C 0.19772(12) 1.1443(5) 0.8226(2) 0.0584(14) Uani 1 1 d DU
H75A H 0.2166 1.1178 0.8076 0.070 Uiso 1 1 calc R
C76 C 0.16829(11) 1.1071(4) 0.8008(2) 0.0506(13) Uani 1 1 d DU
H76A H 0.1674 1.0562 0.7709 0.061 Uiso 1 1 calc R
C77 C 0.10817(12) 1.1044(4) 0.7996(2) 0.0461(12) Uani 1 1 d DU
C78 C 0.17308(14) 1.3370(4) 0.9403(2) 0.0506(13) Uani 1 1 d DU
C81 C 0.15761(11) 1.7730(4) 0.99542(18) 0.0428(11) Uani 1 1 d DU
C82 C 0.18931(11) 1.8078(4) 0.99448(18) 0.0417(11) Uani 1 1 d DU
H82A H 0.2059 1.7578 1.0030 0.050 Uiso 1 1 calc R
C83 C 0.19651(11) 1.9169(4) 0.98087(19) 0.0422(11) Uani 1 1 d DU
C84 C 0.17166(12) 1.9907(4) 0.9686(2) 0.0550(14) Uani 1 1 d DU
H84A H 0.1763 2.0634 0.9584 0.066 Uiso 1 1 calc R
C85 C 0.13996(12) 1.9573(4) 0.9712(2) 0.0583(14) Uani 1 1 d DU
H85A H 0.1234 2.0079 0.9643 0.070 Uiso 1 1 calc R
C86 C 0.13317(12) 1.8489(4) 0.9840(2) 0.0529(13) Uani 1 1 d DU
H86A H 0.1118 1.8260 0.9850 0.063 Uiso 1 1 calc R
C87 C 0.14920(12) 1.6535(4) 1.00555(19) 0.0472(12) Uani 1 1 d DU
C88 C 0.23057(12) 1.9562(4) 0.9765(2) 0.0464(12) Uani 1 1 d DU

loop_
_atom_site_aniso_label
_atom_site_aniso_U_11
_atom_site_aniso_U_22
_atom_site_aniso_U_33
_atom_site_aniso_U_23
_atom_site_aniso_U_13
_atom_site_aniso_U_12
Cd1 0.0484(2) 0.03292(19) 0.0529(2) -0.00428(17) -0.01165(17) 0.00253(16)
Cd2 0.0428(2) 0.0479(2) 0.0425(2) -0.00047(17) -0.00632(16) -0.00609(16)
Cd3 0.0518(2) 0.0527(2) 0.0417(2) 0.00003(18) 0.00425(16) -0.00459(18)
O1 0.055(2) 0.090(3) 0.085(3) -0.040(2) -0.008(2) 0.017(2)
O1W 0.115(4) 0.142(5) 0.183(6) -0.043(5) -0.014(4) 0.023(4)
O2 0.046(2) 0.050(2) 0.073(2) -0.0152(19) -0.0176(18) -0.0009(17)
O2W 0.264(10) 0.228(9) 0.387(13) 0.013(10) 0.072(9) -0.060(8)
O3 0.080(3) 0.081(3) 0.091(3) -0.016(3) -0.021(2) -0.033(2)
O3W 0.134(13) 0.16(3) 0.24(3) 0.03(2) 0.056(14) 0.007(18)
O4 0.048(2) 0.157(5) 0.098(3) -0.049(3) -0.010(2) -0.010(3)
O5 0.041(2) 0.078(3) 0.092(3) -0.037(2) 0.000(2) -0.0082(19)
O6 0.055(2) 0.070(2) 0.063(2) -0.023(2) -0.0175(18) 0.0044(19)
O7 0.080(3) 0.119(4) 0.110(4) -0.071(3) 0.050(3) -0.046(3)
O8 0.074(3) 0.077(3) 0.063(2) -0.020(2) -0.020(2) -0.005(2)
O9 0.057(2) 0.050(2) 0.071(2) 0.0080(19) -0.0017(19) -0.0003(18)
O10 0.050(2) 0.059(2) 0.064(2) 0.0102(19) -0.0138(17) -0.0190(18)
O11 0.040(2) 0.053(2) 0.131(4) 0.020(2) -0.003(2) -0.0027(18)
O12 0.053(2) 0.055(2) 0.097(3) 0.016(2) -0.006(2) -0.0084(18)
N1 0.059(3) 0.043(2) 0.048(3) -0.007(2) -0.007(2) 0.001(2)
N2 0.057(3) 0.040(2) 0.047(2) -0.006(2) -0.008(2) 0.0055(19)
N3 0.110(4) 0.053(3) 0.116(5) 0.026(3) 0.047(4) 0.009(3)
N4 0.088(4) 0.041(3) 0.123(5) -0.022(3) 0.038(3) -0.014(3)
N5 0.047(3) 0.058(3) 0.054(3) -0.006(2) -0.005(2) -0.005(2)
N6 0.048(2) 0.055(3) 0.045(2) 0.001(2) -0.0040(19) -0.005(2)
N7 0.079(4) 0.147(6) 0.053(3) 0.001(4) 0.005(3) -0.005(4)
N8 0.085(4) 0.128(5) 0.065(3) 0.036(4) 0.013(3) 0.015(4)
N9 0.043(2) 0.066(3) 0.050(3) -0.006(2) 0.0006(19) 0.000(2)
N10 0.059(3) 0.060(3) 0.054(3) 0.002(2) 0.000(2) 0.005(2)
N11 0.094(5) 0.235(9) 0.048(3) -0.007(5) 0.004(3) 0.014(5)
N12 0.089(4) 0.211(8) 0.069(4) 0.073(5) -0.019(3) -0.035(4)
C1 0.074(4) 0.064(4) 0.052(3) -0.007(3) -0.010(3) 0.001(3)
C2 0.079(4) 0.087(5) 0.051(3) 0.009(4) -0.009(3) -0.003(4)
C3 0.067(4) 0.073(4) 0.068(4) 0.023(4) 0.003(3) 0.005(3)
C4 0.048(3) 0.050(3) 0.062(3) 0.006(3) 0.008(3) 0.007(2)
C5 0.060(3) 0.040(3) 0.084(4) 0.005(3) 0.028(3) 0.000(3)
C6 0.136(7) 0.042(4) 0.153(7) 0.020(5) 0.078(6) 0.011(4)
C7 0.134(6) 0.045(4) 0.146(7) -0.015(5) 0.074(6) -0.017(4)
C8 0.054(3) 0.037(3) 0.100(5) -0.017(3) 0.023(3) -0.010(3)
C9 0.047(3) 0.043(3) 0.063(3) -0.014(3) 0.008(2) -0.003(2)
C10 0.069(4) 0.060(4) 0.065(4) -0.027(3) 0.009(3) -0.010(3)
C11 0.087(4) 0.079(4) 0.047(3) -0.016(3) -0.002(3) 0.001(4)
C12 0.075(4) 0.059(4) 0.057(4) 0.001(3) -0.008(3) 0.005(3)
C13 0.042(3) 0.038(3) 0.048(3) -0.005(2) -0.005(2) 0.006(2)
C14 0.032(2) 0.041(3) 0.052(3) -0.006(2) -0.001(2) 0.000(2)
C21 0.068(4) 0.067(4) 0.074(4) -0.015(3) -0.006(3) -0.002(3)
C22 0.068(4) 0.081(4) 0.079(4) -0.022(4) -0.002(3) 0.001(3)
C23 0.059(4) 0.109(5) 0.060(4) -0.019(4) 0.001(3) -0.009(4)
C24 0.042(3) 0.093(4) 0.050(3) -0.014(3) 0.002(2) -0.003(3)
C25 0.050(3) 0.120(6) 0.032(3) 0.016(3) 0.003(2) -0.002(3)
C26 0.110(6) 0.165(8) 0.050(4) 0.028(5) 0.004(4) 0.010(6)
C27 0.102(6) 0.158(8) 0.077(6) 0.047(6) 0.018(4) 0.017(6)
C28 0.051(3) 0.095(5) 0.060(4) 0.016(4) 0.000(3) 0.004(3)
C29 0.043(3) 0.078(4) 0.055(3) 0.013(3) -0.003(2) -0.001(3)
C30 0.071(4) 0.065(4) 0.088(5) 0.020(4) -0.005(3) -0.002(3)
C31 0.081(4) 0.058(4) 0.078(4) 0.009(3) -0.010(3) -0.002(3)
C32 0.065(4) 0.056(3) 0.060(3) -0.002(3) -0.006(3) -0.007(3)
C33 0.036(3) 0.070(4) 0.043(3) 0.003(3) -0.005(2) -0.003(3)
C34 0.032(3) 0.062(3) 0.048(3) 0.007(3) -0.001(2) -0.006(2)
C41 0.055(3) 0.075(4) 0.066(4) -0.012(3) 0.006(3) 0.007(3)
C42 0.082(5) 0.100(5) 0.084(5) -0.039(5) -0.009(4) 0.015(4)
C43 0.084(5) 0.151(7) 0.062(4) -0.045(5) -0.006(4) 0.022(5)
C44 0.049(3) 0.123(6) 0.050(4) -0.019(4) 0.006(3) 0.004(4)
C45 0.054(4) 0.175(8) 0.038(3) 0.010(5) 0.000(3) -0.001(5)
C46 0.115(7) 0.288(13) 0.039(4) 0.036(8) 0.006(4) 0.003(9)
C47 0.111(7) 0.223(11) 0.093(8) 0.062(9) -0.013(6) -0.025(8)
C48 0.058(4) 0.147(7) 0.054(4) 0.033(5) 0.000(3) -0.016(5)
C49 0.048(3) 0.112(6) 0.060(4) 0.029(4) -0.002(3) -0.007(4)
C50 0.081(5) 0.089(5) 0.108(6) 0.047(5) -0.020(4) -0.010(4)
C51 0.104(5) 0.067(4) 0.128(7) 0.017(5) -0.019(5) 0.003(4)
C52 0.085(4) 0.068(4) 0.077(4) 0.011(4) -0.007(3) 0.007(4)
C53 0.038(3) 0.082(4) 0.036(3) -0.003(3) 0.001(2) 0.002(3)
C54 0.031(3) 0.083(4) 0.049(3) 0.015(3) 0.001(2) -0.003(3)
C61 0.042(3) 0.047(3) 0.053(3) -0.004(2) -0.002(2) -0.006(2)
C62 0.041(3) 0.056(3) 0.046(3) -0.003(3) 0.000(2) -0.008(2)
C63 0.051(3) 0.053(3) 0.048(3) -0.003(3) -0.002(2) -0.015(3)
C64 0.078(4) 0.054(3) 0.057(3) -0.014(3) -0.006(3) -0.006(3)
C65 0.066(4) 0.077(4) 0.078(4) -0.028(4) -0.003(3) 0.014(3)
C66 0.048(3) 0.070(4) 0.072(4) -0.022(3) -0.013(3) 0.005(3)
C67 0.042(3) 0.040(3) 0.062(3) -0.004(3) -0.006(3) 0.000(2)
C68 0.060(4) 0.087(4) 0.045(3) -0.005(3) -0.003(3) -0.025(3)
C71 0.046(3) 0.037(2) 0.044(3) -0.004(2) -0.006(2) 0.005(2)
C72 0.036(3) 0.043(3) 0.046(3) 0.005(2) 0.001(2) 0.004(2)
C73 0.043(3) 0.036(2) 0.035(2) 0.005(2) -0.001(2) -0.006(2)
C74 0.043(3) 0.056(3) 0.050(3) 0.000(3) -0.006(2) -0.003(2)
C75 0.042(3) 0.072(4) 0.062(3) -0.013(3) 0.004(3) 0.003(3)
C76 0.047(3) 0.055(3) 0.049(3) -0.015(3) -0.005(2) 0.008(3)
C77 0.043(3) 0.035(3) 0.060(3) -0.003(2) -0.008(3) 0.004(2)
C78 0.065(4) 0.045(3) 0.042(3) 0.002(2) 0.000(3) -0.014(3)
C81 0.045(3) 0.044(3) 0.039(3) 0.000(2) -0.002(2) -0.001(2)
C82 0.039(3) 0.042(3) 0.043(3) -0.003(2) -0.004(2) 0.000(2)
C83 0.041(3) 0.043(3) 0.043(3) -0.002(2) -0.003(2) 0.001(2)
C84 0.056(3) 0.044(3) 0.065(3) 0.005(3) -0.003(3) -0.005(3)
C85 0.047(3) 0.047(3) 0.080(4) 0.003(3) -0.003(3) 0.004(3)
C86 0.040(3) 0.057(3) 0.062(3) 0.005(3) -0.002(2) -0.001(3)
C87 0.052(3) 0.055(3) 0.035(3) 0.000(2) 0.001(2) -0.010(3)
C88 0.053(3) 0.043(3) 0.043(3) -0.003(2) -0.003(2) -0.004(3)

loop_
_atom_type_symbol
_atom_type_description
_atom_type_scat_dispersion_real
_atom_type_scat_dispersion_imag
_atom_type_scat_source
C C 0.0033 0.0016 'International Tables Vol C Tables 4.2.6.8 and 6.1.1.4'
H H 0.0000 0.0000 'International Tables Vol C Tables 4.2.6.8 and 6.1.1.4'
N N 0.0061 0.0033 'International Tables Vol C Tables 4.2.6.8 and 6.1.1.4'
O O 0.0106 0.0060 'International Tables Vol C Tables 4.2.6.8 and 6.1.1.4'
Cd Cd -0.8075 1.2024 'International Tables Vol C Tables 4.2.6.8 and 6.1.1.4'

loop_
_geom_angle_atom_site_label_1
_geom_angle_atom_site_label_2
_geom_angle_atom_site_label_3
_geom_angle
_geom_angle_site_symmetry_1
_geom_angle_site_symmetry_3
O2 Cd1 O1 101.29(14) 2_556 .
O2 Cd1 O5 108.92(14) 2_556 .
O1 Cd1 O5 84.52(13) . .
O2 Cd1 N1 158.75(13) 2_556 .
O1 Cd1 N1 83.17(15) . .
O5 Cd1 N1 92.13(14) . .
O2 Cd1 N2 89.58(13) 2_556 .
O1 Cd1 N2 119.90(14) . .
O5 Cd1 N2 146.50(13) . .
N1 Cd1 N2 70.53(14) . .
O2 Cd1 O6 89.09(12) 2_556 .
O1 Cd1 O6 139.10(13) . .
O5 Cd1 O6 54.86(12) . .
N1 Cd1 O6 101.16(13) . .
N2 Cd1 O6 99.38(13) . .
O2 Cd1 C77 100.82(14) 2_556 .
O1 Cd1 C77 111.73(15) . .
O5 Cd1 C77 27.25(13) . .
N1 Cd1 C77 96.64(14) . .
N2 Cd1 C77 123.95(14) . .
O6 Cd1 C77 27.63(13) . .
O8 Cd2 O9 99.94(13) . .
O8 Cd2 O12 97.26(15) . 7_587
O9 Cd2 O12 141.34(13) . 7_587
O8 Cd2 N5 154.79(15) . .
O9 Cd2 N5 80.27(14) . .
O12 Cd2 N5 97.89(14) 7_587 .
O8 Cd2 N6 92.26(14) . .
O9 Cd2 N6 128.68(13) . .
O12 Cd2 N6 84.60(13) 7_587 .
N5 Cd2 N6 69.30(15) . .
O8 Cd2 O11 106.13(15) . 7_587
O9 Cd2 O11 87.53(13) . 7_587
O12 Cd2 O11 54.36(12) 7_587 7_587
N5 Cd2 O11 99.08(15) . 7_587
N6 Cd2 O11 136.21(13) . 7_587
O8 Cd2 C88 103.37(15) . 7_587
O9 Cd2 C88 114.35(14) . 7_587
O12 Cd2 C88 27.30(13) 7_587 7_587
N5 Cd2 C88 99.32(14) . 7_587
N6 Cd2 C88 110.71(14) . 7_587
O11 Cd2 C88 27.07(12) 7_587 7_587
O3 Cd3 O7 114.72(16) . .
O3 Cd3 O10 98.44(14) . .
O7 Cd3 O10 98.99(16) . .
O3 Cd3 N10 104.27(16) . .
O7 Cd3 N10 91.66(18) . .
O10 Cd3 N10 148.06(14) . .
O3 Cd3 N9 103.11(15) . .
O7 Cd3 N9 141.17(15) . .
O10 Cd3 N9 83.23(14) . .
N10 Cd3 N9 70.04(16) . .
C67 O1 Cd1 162.8(4) . .
C67 O2 Cd1 120.0(3) . 2_556
C68 O3 Cd3 108.3(4) . .
C77 O5 Cd1 93.6(3) . .
C77 O6 Cd1 89.7(3) . .
C78 O7 Cd3 158.9(4) . .
C78 O8 Cd2 124.2(4) . .
C87 O9 Cd2 160.2(3) . .
C87 O10 Cd3 108.0(3) . .
C88 O11 Cd2 89.8(3) . 7_587
C88 O12 Cd2 94.3(3) . 7_587
C1 N1 C13 118.0(5) . .
C1 N1 Cd1 124.0(4) . .
C13 N1 Cd1 117.9(3) . .
C12 N2 C14 117.7(4) . .
C12 N2 Cd1 126.0(4) . .
C14 N2 Cd1 116.3(3) . .
C6 N3 C5 115.0(7) . .
C7 N4 C8 114.8(7) . .
C21 N5 C33 118.4(5) . .
C21 N5 Cd2 123.7(4) . .
C33 N5 Cd2 117.5(3) . .
C32 N6 C34 117.6(5) . .
C32 N6 Cd2 124.4(4) . .
C34 N6 Cd2 117.3(3) . .
C26 N7 C25 115.0(7) . .
C27 N8 C28 115.6(8) . .
C41 N9 C53 118.2(5) . .
C41 N9 Cd3 125.9(4) . .
C53 N9 Cd3 115.8(3) . .
C52 N10 C54 118.9(5) . .
C52 N10 Cd3 122.6(4) . .
C54 N10 Cd3 118.3(4) . .
C46 N11 C45 110.1(9) . .
C47 N12 C48 116.4(10) . .
N1 C1 C2 122.6(5) . .
N1 C1 H1A 118.7 . .
C2 C1 H1A 118.7 . .
C1 C2 C3 120.1(5) . .
C1 C2 H2A 119.9 . .
C3 C2 H2A 119.9 . .
C2 C3 C4 119.0(6) . .
C2 C3 H3A 120.5 . .
C4 C3 H3A 120.5 . .
C3 C4 C13 117.7(5) . .
C3 C4 C5 122.8(5) . .
C13 C4 C5 119.5(5) . .
N3 C5 C8 121.0(6) . .
N3 C5 C4 118.3(6) . .
C8 C5 C4 120.7(5) . .
N3 C6 C7 122.9(7) . .
N3 C6 H6A 118.5 . .
C7 C6 H6A 118.5 . .
N4 C7 C6 123.8(7) . .
N4 C7 H7A 118.1 . .
C6 C7 H7A 118.1 . .
N4 C8 C5 122.3(6) . .
N4 C8 C9 117.4(6) . .
C5 C8 C9 120.3(5) . .
C14 C9 C10 117.4(5) . .
C14 C9 C8 119.6(5) . .
C10 C9 C8 123.0(5) . .
C11 C10 C9 119.3(5) . .
C11 C10 H10A 120.4 . .
C9 C10 H10A 120.4 . .
C10 C11 C12 119.7(5) . .
C10 C11 H11A 120.2 . .
C12 C11 H11A 120.2 . .
N2 C12 C11 123.6(6) . .
N2 C12 H12A 118.2 . .
C11 C12 H12A 118.2 . .
N1 C13 C4 122.5(4) . .
N1 C13 C14 117.0(4) . .
C4 C13 C14 120.5(4) . .
N2 C14 C9 122.3(4) . .
N2 C14 C13 118.2(4) . .
C9 C14 C13 119.5(4) . .
N5 C21 C22 122.7(6) . .
N5 C21 H21A 118.6 . .
C22 C21 H21A 118.6 . .
C23 C22 C21 118.8(6) . .
C23 C22 H22A 120.6 . .
C21 C22 H22A 120.6 . .
C22 C23 C24 120.7(6) . .
C22 C23 H23A 119.6 . .
C24 C23 H23A 119.6 . .
C33 C24 C23 116.2(6) . .
C33 C24 C25 119.8(6) . .
C23 C24 C25 124.0(6) . .
N7 C25 C28 121.7(6) . .
N7 C25 C24 117.3(7) . .
C28 C25 C24 121.1(5) . .
N7 C26 C27 122.2(7) . .
N7 C26 H26A 118.9 . .
C27 C26 H26A 118.9 . .
N8 C27 C26 122.9(8) . .
N8 C27 H27A 118.5 . .
C26 C27 H27A 118.5 . .
N8 C28 C25 122.2(6) . .
N8 C28 C29 118.0(6) . .
C25 C28 C29 119.8(6) . .
C30 C29 C34 118.0(5) . .
C30 C29 C28 123.3(6) . .
C34 C29 C28 118.7(6) . .
C31 C30 C29 120.4(6) . .
C31 C30 H30A 119.8 . .
C29 C30 H30A 119.8 . .
C30 C31 C32 118.3(6) . .
C30 C31 H31A 120.8 . .
C32 C31 H31A 120.8 . .
N6 C32 C31 124.3(5) . .
N6 C32 H32A 117.9 . .
C31 C32 H32A 117.9 . .
N5 C33 C24 123.1(5) . .
N5 C33 C34 118.3(4) . .
C24 C33 C34 118.6(5) . .
N6 C34 C29 121.4(5) . .
N6 C34 C33 116.7(5) . .
C29 C34 C33 121.9(5) . .
N9 C41 C42 122.9(6) . .
N9 C41 H41A 118.5 . .
C42 C41 H41A 118.5 . .
C43 C42 C41 118.6(7) . .
C43 C42 H42A 120.7 . .
C41 C42 H42A 120.7 . .
C42 C43 C44 119.8(6) . .
C42 C43 H43A 120.1 . .
C44 C43 H43A 120.1 . .
C43 C44 C53 118.1(7) . .
C43 C44 C45 124.4(6) . .
C53 C44 C45 117.5(7) . .
C48 C45 N11 123.0(8) . .
C48 C45 C44 122.6(6) . .
N11 C45 C44 114.3(8) . .
C47 C46 N11 125.8(10) . .
C47 C46 H46A 117.1 . .
N11 C46 H46A 117.1 . .
N12 C47 C46 122.0(11) . .
N12 C47 H47A 119.0 . .
C46 C47 H47A 119.0 . .
N12 C48 C45 122.6(8) . .
N12 C48 C49 118.0(9) . .
C45 C48 C49 119.4(7) . .
C50 C49 C54 119.0(6) . .
C50 C49 C48 121.5(7) . .
C54 C49 C48 119.5(7) . .
C51 C50 C49 119.0(7) . .
C51 C50 H50A 120.5 . .
C49 C50 H50A 120.5 . .
C50 C51 C52 119.0(7) . .
C50 C51 H51A 120.5 . .
C52 C51 H51A 120.5 . .
N10 C52 C51 123.0(7) . .
N10 C52 H52A 118.5 . .
C51 C52 H52A 118.5 . .
N9 C53 C44 122.4(6) . .
N9 C53 C54 117.4(4) . .
C44 C53 C54 120.2(6) . .
N10 C54 C49 121.1(6) . .
N10 C54 C53 118.2(5) . .
C49 C54 C53 120.7(5) . .
C62 C61 C66 119.2(5) . .
C62 C61 C67 121.4(5) . .
C66 C61 C67 119.3(4) . .
C61 C62 C63 120.9(5) . .
C61 C62 H62A 119.6 . .
C63 C62 H62A 119.6 . .
C62 C63 C64 119.3(5) . .
C62 C63 C68 121.2(5) . .
C64 C63 C68 119.5(5) . .
C65 C64 C63 120.9(5) . .
C65 C64 H64A 119.5 . .
C63 C64 H64A 119.5 . .
C64 C65 C66 119.2(5) . .
C64 C65 H65A 120.4 . .
C66 C65 H65A 120.4 . .
C65 C66 C61 120.5(5) . .
C65 C66 H66A 119.8 . .
C61 C66 H66A 119.8 . .
O1 C67 O2 123.5(5) . .
O1 C67 C61 119.5(4) . .
O2 C67 C61 117.0(4) . .
O4 C68 O3 123.9(5) . .
O4 C68 C63 118.7(6) . .
O3 C68 C63 117.4(6) . .
C76 C71 C72 119.7(4) . .
C76 C71 C77 119.8(4) . .
C72 C71 C77 120.5(4) . .
C71 C72 C73 120.7(4) . .
C71 C72 H72A 119.6 . .
C73 C72 H72A 119.6 . .
C74 C73 C72 118.7(4) . .
C74 C73 C78 120.4(4) . .
C72 C73 C78 120.8(4) . .
C75 C74 C73 120.5(4) . .
C75 C74 H74A 119.8 . .
C73 C74 H74A 119.8 . .
C74 C75 C76 120.3(5) . .
C74 C75 H75A 119.8 . .
C76 C75 H75A 119.8 . .
C71 C76 C75 120.0(5) . .
C71 C76 H76A 120.0 . .
C75 C76 H76A 120.0 . .
O5 C77 O6 121.8(4) . .
O5 C77 C71 118.9(5) . .
O6 C77 C71 119.3(5) . .
O5 C77 Cd1 59.2(2) . .
O6 C77 Cd1 62.7(3) . .
C71 C77 Cd1 176.4(4) . .
O7 C78 O8 124.4(5) . .
O7 C78 C73 118.4(5) . .
O8 C78 C73 117.2(5) . .
C86 C81 C82 119.3(4) . .
C86 C81 C87 119.3(4) . .
C82 C81 C87 121.3(4) . .
C81 C82 C83 120.3(4) . .
C81 C82 H82A 119.8 . .
C83 C82 H82A 119.9 . .
C82 C83 C84 119.3(4) . .
C82 C83 C88 121.8(4) . .
C84 C83 C88 118.8(4) . .
C85 C84 C83 120.6(5) . .
C85 C84 H84A 119.7 . .
C83 C84 H84A 119.7 . .
C86 C85 C84 119.5(5) . .
C86 C85 H85A 120.3 . .
C84 C85 H85A 120.3 . .
C85 C86 C81 120.9(5) . .
C85 C86 H86A 119.5 . .
C81 C86 H86A 119.5 . .
O9 C87 O10 123.8(5) . .
O9 C87 C81 118.6(4) . .
O10 C87 C81 117.5(4) . .
O11 C88 O12 121.5(5) . .
O11 C88 C83 120.5(4) . .
O12 C88 C83 118.0(5) . .
O11 C88 Cd2 63.1(3) . 7_587
O12 C88 Cd2 58.4(3) . 7_587
C83 C88 Cd2 176.1(4) . 7_587

loop_
_geom_bond_atom_site_label_1
_geom_bond_atom_site_label_2
_geom_bond_distance
_geom_bond_site_symmetry_2
Cd1 O2 2.214(3) 2_556
Cd1 O1 2.259(4) .
Cd1 O5 2.326(3) .
Cd1 N1 2.328(4) .
Cd1 N2 2.358(4) .
Cd1 O6 2.402(4) .
Cd1 C77 2.703(5) .
Cd2 O8 2.188(3) .
Cd2 O9 2.266(4) .
Cd2 O12 2.301(4) 7_587
Cd2 N5 2.373(4) .
Cd2 N6 2.386(4) .
Cd2 O11 2.403(4) 7_587
Cd2 C88 2.694(5) 7_587
Cd3 O3 2.191(4) .
Cd3 O7 2.205(4) .
Cd3 O10 2.243(3) .
Cd3 N10 2.308(4) .
Cd3 N9 2.412(4) .
O1 C67 1.227(6) .
O2 C67 1.269(5) .
O2 Cd1 2.214(3) 2_556
O3 C68 1.258(7) .
O3W O3W 0.97(4) 5_577
O4 C68 1.238(7) .
O5 C77 1.240(6) .
O6 C77 1.254(6) .
O7 C78 1.228(6) .
O8 C78 1.243(6) .
O9 C87 1.246(5) .
O10 C87 1.258(5) .
O11 C88 1.226(6) .
O11 Cd2 2.403(3) 7_587
O12 C88 1.239(5) .
O12 Cd2 2.301(4) 7_587
N1 C1 1.342(6) .
N1 C13 1.347(6) .
N2 C12 1.322(6) .
N2 C14 1.347(6) .
N3 C6 1.330(9) .
N3 C5 1.358(7) .
N4 C7 1.317(9) .
N4 C8 1.344(7) .
N5 C21 1.327(7) .
N5 C33 1.350(6) .
N6 C32 1.325(6) .
N6 C34 1.366(6) .
N7 C26 1.330(9) .
N7 C25 1.364(7) .
N8 C27 1.315(9) .
N8 C28 1.341(8) .
N9 C41 1.315(7) .
N9 C53 1.337(6) .
N10 C52 1.324(7) .
N10 C54 1.354(6) .
N11 C46 1.377(12) .
N11 C45 1.381(9) .
N12 C47 1.293(12) .
N12 C48 1.340(9) .
C1 C2 1.366(8) .
C1 H1A 0.9300 .
C2 C3 1.366(8) .
C2 H2A 0.9300 .
C3 C4 1.399(7) .
C3 H3A 0.9300 .
C4 C13 1.397(7) .
C4 C5 1.437(7) .
C5 C8 1.394(8) .
C6 C7 1.357(11) .
C6 H6A 0.9300 .
C7 H7A 0.9300 .
C8 C9 1.447(7) .
C9 C14 1.403(6) .
C9 C10 1.407(7) .
C10 C11 1.342(8) .
C10 H10A 0.9300 .
C11 C12 1.377(8) .
C11 H11A 0.9300 .
C12 H12A 0.9300 .
C13 C14 1.457(7) .
C21 C22 1.379(8) .
C21 H21A 0.9300 .
C22 C23 1.368(8) .
C22 H22A 0.9300 .
C23 C24 1.399(8) .
C23 H23A 0.9300 .
C24 C33 1.399(7) .
C24 C25 1.448(8) .
C25 C28 1.393(9) .
C26 C27 1.399(11) .
C26 H26A 0.9300 .
C27 H27A 0.9300 .
C28 C29 1.447(8) .
C29 C30 1.387(8) .
C29 C34 1.403(7) .
C30 C31 1.358(8) .
C30 H30A 0.9300 .
C31 C32 1.374(7) .
C31 H31A 0.9300 .
C32 H32A 0.9300 .
C33 C34 1.452(7) .
C41 C42 1.403(8) .
C41 H41A 0.9300 .
C42 C43 1.344(9) .
C42 H42A 0.9300 .
C43 C44 1.387(10) .
C43 H43A 0.9300 .
C44 C53 1.393(7) .
C44 C45 1.482(10) .
C45 C48 1.355(10) .
C46 C47 1.338(15) .
C46 H46A 0.9300 .
C47 H47A 0.9300 .
C48 C49 1.453(9) .
C49 C50 1.381(10) .
C49 C54 1.401(8) .
C50 C51 1.377(10) .
C50 H50A 0.9300 .
C51 C52 1.380(9) .
C51 H51A 0.9300 .
C52 H52A 0.9300 .
C53 C54 1.451(8) .
C61 C62 1.365(6) .
C61 C66 1.396(7) .
C61 C67 1.494(7) .
C62 C63 1.377(6) .
C62 H62A 0.9300 .
C63 C64 1.379(7) .
C63 C68 1.507(7) .
C64 C65 1.374(7) .
C64 H64A 0.9300 .
C65 C66 1.375(7) .
C65 H65A 0.9300 .
C66 H66A 0.9300 .
C71 C76 1.380(6) .
C71 C72 1.382(6) .
C71 C77 1.508(6) .
C72 C73 1.399(6) .
C72 H72A 0.9300 .
C73 C74 1.384(6) .
C73 C78 1.496(6) .
C74 C75 1.380(7) .
C74 H74A 0.9300 .
C75 C76 1.382(6) .
C75 H75A 0.9300 .
C76 H76A 0.9300 .
C81 C86 1.385(6) .
C81 C82 1.384(6) .
C81 C87 1.503(7) .
C82 C83 1.387(6) .
C82 H82A 0.9300 .
C83 C84 1.385(6) .
C83 C88 1.501(7) .
C84 C85 1.382(7) .
C84 H84A 0.9300 .
C85 C86 1.371(7) .
C85 H85A 0.9300 .
C86 H86A 0.9300 .
C88 Cd2 2.694(5) 7_587

loop_
_geom_torsion_atom_site_label_1
_geom_torsion_atom_site_label_2
_geom_torsion_atom_site_label_3
_geom_torsion_atom_site_label_4
_geom_torsion
_geom_torsion_site_symmetry_1
_geom_torsion_site_symmetry_4
O2 Cd1 O1 C67 -4.4(12) 2_556 .
O5 Cd1 O1 C67 103.8(12) . .
N1 Cd1 O1 C67 -163.4(12) . .
N2 Cd1 O1 C67 -100.5(12) . .
O6 Cd1 O1 C67 97.5(12) . .
C77 Cd1 O1 C67 102.2(12) . .
O7 Cd3 O3 C68 35.9(4) . .
O10 Cd3 O3 C68 139.9(4) . .
N10 Cd3 O3 C68 -62.7(4) . .
N9 Cd3 O3 C68 -135.1(4) . .
O2 Cd1 O5 C77 -76.6(3) 2_556 .
O1 Cd1 O5 C77 -176.7(3) . .
N1 Cd1 O5 C77 100.4(3) . .
N2 Cd1 O5 C77 43.6(5) . .
O6 Cd1 O5 C77 -1.8(3) . .
O2 Cd1 O6 C77 115.8(3) 2_556 .
O1 Cd1 O6 C77 9.5(4) . .
O5 Cd1 O6 C77 1.7(3) . .
N1 Cd1 O6 C77 -83.0(3) . .
N2 Cd1 O6 C77 -154.8(3) . .
O3 Cd3 O7 C78 176.2(12) . .
O10 Cd3 O7 C78 72.5(13) . .
N10 Cd3 O7 C78 -77.3(13) . .
N9 Cd3 O7 C78 -17.8(14) . .
O9 Cd2 O8 C78 -46.3(4) . .
O12 Cd2 O8 C78 168.5(4) 7_587 .
N5 Cd2 O8 C78 42.0(6) . .
N6 Cd2 O8 C78 83.7(4) . .
O11 Cd2 O8 C78 -136.6(4) 7_587 .
C88 Cd2 O8 C78 -164.4(4) 7_587 .
O8 Cd2 O9 C87 -23.9(10) . .
O12 Cd2 O9 C87 91.2(10) 7_587 .
N5 Cd2 O9 C87 -178.3(10) . .
N6 Cd2 O9 C87 -124.9(10) . .
O11 Cd2 O9 C87 82.1(10) 7_587 .
C88 Cd2 O9 C87 85.8(10) 7_587 .
O3 Cd3 O10 C87 174.8(3) . .
O7 Cd3 O10 C87 -68.4(3) . .
N10 Cd3 O10 C87 39.6(5) . .
N9 Cd3 O10 C87 72.5(3) . .
O2 Cd1 N1 C1 -156.2(4) 2_556 .
O1 Cd1 N1 C1 -52.6(4) . .
O5 Cd1 N1 C1 31.7(4) . .
N2 Cd1 N1 C1 -177.6(4) . .
O6 Cd1 N1 C1 86.2(4) . .
C77 Cd1 N1 C1 58.6(4) . .
O2 Cd1 N1 C13 23.8(6) 2_556 .
O1 Cd1 N1 C13 127.5(4) . .
O5 Cd1 N1 C13 -148.3(3) . .
N2 Cd1 N1 C13 2.4(3) . .
O6 Cd1 N1 C13 -93.7(3) . .
C77 Cd1 N1 C13 -121.3(4) . .
O2 Cd1 N2 C12 7.0(4) 2_556 .
O1 Cd1 N2 C12 109.8(4) . .
O5 Cd1 N2 C12 -118.2(4) . .
N1 Cd1 N2 C12 179.4(5) . .
O6 Cd1 N2 C12 -82.0(4) . .
C77 Cd1 N2 C12 -95.8(4) . .
O2 Cd1 N2 C14 -174.7(3) 2_556 .
O1 Cd1 N2 C14 -71.9(4) . .
O5 Cd1 N2 C14 60.2(5) . .
N1 Cd1 N2 C14 -2.3(3) . .
O6 Cd1 N2 C14 96.3(3) . .
C77 Cd1 N2 C14 82.6(4) . .
O8 Cd2 N5 C21 -133.3(4) . .
O9 Cd2 N5 C21 -40.6(4) . .
O12 Cd2 N5 C21 100.3(4) 7_587 .
N6 Cd2 N5 C21 -178.6(4) . .
O11 Cd2 N5 C21 45.3(4) 7_587 .
C88 Cd2 N5 C21 72.7(4) 7_587 .
O8 Cd2 N5 C33 53.7(5) . .
O9 Cd2 N5 C33 146.3(4) . .
O12 Cd2 N5 C33 -72.8(3) 7_587 .
N6 Cd2 N5 C33 8.4(3) . .
O11 Cd2 N5 C33 -127.8(3) 7_587 .
C88 Cd2 N5 C33 -100.3(3) 7_587 .
O8 Cd2 N6 C32 19.6(4) . .
O9 Cd2 N6 C32 124.3(4) . .
O12 Cd2 N6 C32 -77.5(4) 7_587 .
N5 Cd2 N6 C32 -178.0(4) . .
O11 Cd2 N6 C32 -96.7(4) 7_587 .
C88 Cd2 N6 C32 -85.6(4) 7_587 .
O8 Cd2 N6 C34 -169.9(3) . .
O9 Cd2 N6 C34 -65.3(4) . .
O12 Cd2 N6 C34 93.0(3) 7_587 .
N5 Cd2 N6 C34 -7.6(3) . .
O11 Cd2 N6 C34 73.8(4) 7_587 .
C88 Cd2 N6 C34 84.8(3) 7_587 .
O3 Cd3 N9 C41 -84.2(4) . .
O7 Cd3 N9 C41 108.9(4) . .
O10 Cd3 N9 C41 12.9(4) . .
N10 Cd3 N9 C41 175.2(4) . .
O3 Cd3 N9 C53 99.9(4) . .
O7 Cd3 N9 C53 -67.1(4) . .
O10 Cd3 N9 C53 -163.0(4) . .
N10 Cd3 N9 C53 -0.8(3) . .
O3 Cd3 N10 C52 78.5(5) . .
O7 Cd3 N10 C52 -37.6(5) . .
O10 Cd3 N10 C52 -147.6(4) . .
N9 Cd3 N10 C52 177.5(5) . .
O3 Cd3 N10 C54 -95.7(4) . .
O7 Cd3 N10 C54 148.3(4) . .
O10 Cd3 N10 C54 38.3(5) . .
N9 Cd3 N10 C54 3.3(3) . .
C13 N1 C1 C2 2.8(7) . .
Cd1 N1 C1 C2 -177.2(3) . .
N1 C1 C2 C3 -1.6(5) . .
C1 C2 C3 C4 0.8(4) . .
C2 C3 C4 C13 -1.2(6) . .
C2 C3 C4 C5 -179.7(4) . .
C6 N3 C5 C8 -1.7(9) . .
C6 N3 C5 C4 -178.5(6) . .
C3 C4 C5 N3 -6.4(8) . .
C13 C4 C5 N3 175.2(5) . .
C3 C4 C5 C8 176.8(5) . .
C13 C4 C5 C8 -1.6(8) . .
C5 N3 C6 C7 -1.5(11) . .
C8 N4 C7 C6 -0.1(11) . .
N3 C6 C7 N4 2.6(13) . .
C7 N4 C8 C5 -3.2(9) . .
C7 N4 C8 C9 176.3(6) . .
N3 C5 C8 N4 4.2(9) . .
C4 C5 C8 N4 -179.0(5) . .
N3 C5 C8 C9 -175.2(5) . .
C4 C5 C8 C9 1.5(9) . .
N4 C8 C9 C14 -179.2(5) . .
C5 C8 C9 C14 0.3(8) . .
N4 C8 C9 C10 -0.7(8) . .
C5 C8 C9 C10 178.8(5) . .
C14 C9 C10 C11 -0.4(8) . .
C8 C9 C10 C11 -179.0(5) . .
C9 C10 C11 C12 0.6(9) . .
C14 N2 C12 C11 0.4(8) . .
Cd1 N2 C12 C11 178.7(4) . .
C10 C11 C12 N2 -0.6(9) . .
C1 N1 C13 C4 -3.2(7) . .
Cd1 N1 C13 C4 176.8(4) . .
C1 N1 C13 C14 177.7(4) . .
Cd1 N1 C13 C14 -2.3(6) . .
C3 C4 C13 N1 2.5(7) . .
C5 C4 C13 N1 -179.0(5) . .
C3 C4 C13 C14 -178.5(4) . .
C5 C4 C13 C14 0.0(7) . .
C12 N2 C14 C9 -0.3(7) . .
Cd1 N2 C14 C9 -178.7(3) . .
C12 N2 C14 C13 -179.5(4) . .
Cd1 N2 C14 C13 2.0(5) . .
C10 C9 C14 N2 0.3(7) . .
C8 C9 C14 N2 178.8(4) . .
C10 C9 C14 C13 179.5(4) . .
C8 C9 C14 C13 -1.9(7) . .
N1 C13 C14 N2 0.1(7) . .
C4 C13 C14 N2 -178.9(4) . .
N1 C13 C14 C9 -179.2(4) . .
C4 C13 C14 C9 1.8(7) . .
C33 N5 C21 C22 1.6(7) . .
Cd2 N5 C21 C22 -171.4(3) . .
N5 C21 C22 C23 -0.8(5) . .
C21 C22 C23 C24 0.2(4) . .
C22 C23 C24 C33 -0.3(7) . .
C22 C23 C24 C25 -180.0(4) . .
C26 N7 C25 C28 -1.9(9) . .
C26 N7 C25 C24 177.9(6) . .
C33 C24 C25 N7 175.8(5) . .
C23 C24 C25 N7 -4.5(8) . .
C33 C24 C25 C28 -4.3(8) . .
C23 C24 C25 C28 175.3(5) . .
C25 N7 C26 C27 -3.8(11) . .
C28 N8 C27 C26 -3.5(11) . .
N7 C26 C27 N8 7.0(13) . .
C27 N8 C28 C25 -2.3(9) . .
C27 N8 C28 C29 177.4(6) . .
N7 C25 C28 N8 5.2(9) . .
C24 C25 C28 N8 -174.6(5) . .
N7 C25 C28 C29 -174.4(5) . .
C24 C25 C28 C29 5.7(8) . .
N8 C28 C29 C30 -4.8(9) . .
C25 C28 C29 C30 174.9(5) . .
N8 C28 C29 C34 176.5(5) . .
C25 C28 C29 C34 -3.9(8) . .
C34 C29 C30 C31 0.8(8) . .
C28 C29 C30 C31 -178.0(5) . .
C29 C30 C31 C32 -1.8(9) . .
C34 N6 C32 C31 1.1(8) . .
Cd2 N6 C32 C31 171.5(4) . .
C30 C31 C32 N6 0.8(9) . .
C21 N5 C33 C24 -1.8(7) . .
Cd2 N5 C33 C24 171.6(4) . .
C21 N5 C33 C34 178.0(4) . .
Cd2 N5 C33 C34 -8.6(6) . .
C23 C24 C33 N5 1.2(7) . .
C25 C24 C33 N5 -179.2(5) . .
C23 C24 C33 C34 -178.7(4) . .
C25 C24 C33 C34 1.0(7) . .
C32 N6 C34 C29 -2.1(7) . .
Cd2 N6 C34 C29 -173.2(3) . .
C32 N6 C34 C33 177.3(4) . .
Cd2 N6 C34 C33 6.2(5) . .
C30 C29 C34 N6 1.2(7) . .
C28 C29 C34 N6 -180.0(4) . .
C30 C29 C34 C33 -178.2(5) . .
C28 C29 C34 C33 0.6(7) . .
N5 C33 C34 N6 1.5(6) . .
C24 C33 C34 N6 -178.7(4) . .
N5 C33 C34 C29 -179.0(4) . .
C24 C33 C34 C29 0.8(7) . .
C53 N9 C41 C42 -1.0(7) . .
Cd3 N9 C41 C42 -176.9(3) . .
N9 C41 C42 C43 0.3(5) . .
C41 C42 C43 C44 -0.2(5) . .
C42 C43 C44 C53 0.8(7) . .
C42 C43 C44 C45 -178.5(5) . .
C46 N11 C45 C48 -2.1(10) . .
C46 N11 C45 C44 179.4(6) . .
C43 C44 C45 C48 179.1(6) . .
C53 C44 C45 C48 -0.3(9) . .
C43 C44 C45 N11 -2.3(9) . .
C53 C44 C45 N11 178.3(5) . .
C45 N11 C46 C47 1.5(15) . .
C48 N12 C47 C46 -0.8(15) . .
N11 C46 C47 N12 0(2) . .
C47 N12 C48 C45 0.2(11) . .
C47 N12 C48 C49 178.4(7) . .
N11 C45 C48 N12 1.4(11) . .
C44 C45 C48 N12 179.9(6) . .
N11 C45 C48 C49 -176.8(5) . .
C44 C45 C48 C49 1.7(10) . .
N12 C48 C49 C50 0.4(9) . .
C45 C48 C49 C50 178.6(6) . .
N12 C48 C49 C54 -178.4(5) . .
C45 C48 C49 C54 -0.2(9) . .
C54 C49 C50 C51 2.1(10) . .
C48 C49 C50 C51 -176.7(6) . .
C49 C50 C51 C52 -0.4(11) . .
C54 N10 C52 C51 0.7(9) . .
Cd3 N10 C52 C51 -173.4(5) . .
C50 C51 C52 N10 -1.1(11) . .
C41 N9 C53 C44 1.7(7) . .
Cd3 N9 C53 C44 178.0(4) . .
C41 N9 C53 C54 -177.9(4) . .
Cd3 N9 C53 C54 -1.6(6) . .
C43 C44 C53 N9 -1.6(8) . .
C45 C44 C53 N9 177.8(5) . .
C43 C44 C53 C54 178.0(5) . .
C45 C44 C53 C54 -2.6(8) . .
C52 N10 C54 C49 1.1(8) . .
Cd3 N10 C54 C49 175.5(4) . .
C52 N10 C54 C53 -179.9(5) . .
Cd3 N10 C54 C53 -5.5(6) . .
C50 C49 C54 N10 -2.5(8) . .
C48 C49 C54 N10 176.3(5) . .
C50 C49 C54 C53 178.5(5) . .
C48 C49 C54 C53 -2.7(8) . .
N9 C53 C54 N10 4.7(7) . .
C44 C53 C54 N10 -174.9(5) . .
N9 C53 C54 C49 -176.2(5) . .
C44 C53 C54 C49 4.2(8) . .
C66 C61 C62 C63 -2.0(7) . .
C67 C61 C62 C63 174.2(4) . .
C61 C62 C63 C64 3.6(7) . .
C61 C62 C63 C68 -174.2(5) . .
C62 C63 C64 C65 -2.5(8) . .
C68 C63 C64 C65 175.3(5) . .
C63 C64 C65 C66 0.0(9) . .
C64 C65 C66 C61 1.7(9) . .
C62 C61 C66 C65 -0.7(8) . .
C67 C61 C66 C65 -176.9(5) . .
Cd1 O1 C67 O2 68.4(14) . .
Cd1 O1 C67 C61 -111.6(11) . .
Cd1 O2 C67 O1 -3.8(7) 2_556 .
Cd1 O2 C67 C61 176.2(3) 2_556 .
C62 C61 C67 O1 3.0(7) . .
C66 C61 C67 O1 179.2(5) . .
C62 C61 C67 O2 -177.0(4) . .
C66 C61 C67 O2 -0.8(7) . .
Cd3 O3 C68 O4 7.4(8) . .
Cd3 O3 C68 C63 -173.7(4) . .
C62 C63 C68 O4 -28.9(8) . .
C64 C63 C68 O4 153.3(6) . .
C62 C63 C68 O3 152.2(5) . .
C64 C63 C68 O3 -25.6(8) . .
C76 C71 C72 C73 0.4(6) . .
C77 C71 C72 C73 -179.6(4) . .
C71 C72 C73 C74 -0.3(6) . .
C71 C72 C73 C78 -176.5(4) . .
C72 C73 C74 C75 -0.4(7) . .
C78 C73 C74 C75 175.9(4) . .
C73 C74 C75 C76 0.9(8) . .
C72 C71 C76 C75 0.1(7) . .
C77 C71 C76 C75 -179.9(5) . .
C74 C75 C76 C71 -0.7(8) . .
Cd1 O5 C77 O6 3.2(5) . .
Cd1 O5 C77 C71 -176.5(4) . .
Cd1 O6 C77 O5 -3.1(5) . .
Cd1 O6 C77 C71 176.6(4) . .
C76 C71 C77 O5 167.0(5) . .
C72 C71 C77 O5 -13.0(7) . .
C76 C71 C77 O6 -12.8(7) . .
C72 C71 C77 O6 167.2(4) . .
C76 C71 C77 Cd1 110(6) . .
C72 C71 C77 Cd1 -70(6) . .
O2 Cd1 C77 O5 110.5(3) 2_556 .
O1 Cd1 C77 O5 3.6(4) . .
N1 Cd1 C77 O5 -81.7(3) . .
N2 Cd1 C77 O5 -152.7(3) . .
O6 Cd1 C77 O5 176.9(5) . .
O2 Cd1 C77 O6 -66.4(3) 2_556 .
O1 Cd1 C77 O6 -173.3(3) . .
O5 Cd1 C77 O6 -176.9(5) . .
N1 Cd1 C77 O6 101.4(3) . .
N2 Cd1 C77 O6 30.4(3) . .
O2 Cd1 C77 C71 169(6) 2_556 .
O1 Cd1 C77 C71 62(6) . .
O5 Cd1 C77 C71 58(6) . .
N1 Cd1 C77 C71 -23(6) . .
N2 Cd1 C77 C71 -94(6) . .
O6 Cd1 C77 C71 -125(6) . .
Cd3 O7 C78 O8 -3.3(17) . .
Cd3 O7 C78 C73 177.3(10) . .
Cd2 O8 C78 O7 9.2(8) . .
Cd2 O8 C78 C73 -171.4(3) . .
C74 C73 C78 O7 -176.2(5) . .
C72 C73 C78 O7 0.0(7) . .
C74 C73 C78 O8 4.3(7) . .
C72 C73 C78 O8 -179.5(4) . .
C86 C81 C82 C83 -1.6(6) . .
C87 C81 C82 C83 175.2(4) . .
C81 C82 C83 C84 0.4(7) . .
C81 C82 C83 C88 -176.9(4) . .
C82 C83 C84 C85 1.7(7) . .
C88 C83 C84 C85 179.0(5) . .
C83 C84 C85 C86 -2.5(8) . .
C84 C85 C86 C81 1.3(8) . .
C82 C81 C86 C85 0.7(7) . .
C87 C81 C86 C85 -176.1(5) . .
Cd2 O9 C87 O10 83.1(11) . .
Cd2 O9 C87 C81 -98.7(10) . .
Cd3 O10 C87 O9 4.1(6) . .
Cd3 O10 C87 C81 -174.2(3) . .
C86 C81 C87 O9 -164.4(4) . .
C82 C81 C87 O9 18.8(7) . .
C86 C81 C87 O10 13.9(7) . .
C82 C81 C87 O10 -162.9(4) . .
Cd2 O11 C88 O12 -0.9(5) 7_587 .
Cd2 O11 C88 C83 178.2(4) 7_587 .
Cd2 O12 C88 O11 0.9(5) 7_587 .
Cd2 O12 C88 C83 -178.2(4) 7_587 .
C82 C83 C88 O11 -2.9(7) . .
C84 C83 C88 O11 179.8(5) . .
C82 C83 C88 O12 176.2(5) . .
C84 C83 C88 O12 -1.1(7) . .
C82 C83 C88 Cd2 153(5) . 7_587
C84 C83 C88 Cd2 -25(5) . 7_587
